data_7245390
loop_
_publ_author_name
'Gao, Qian'
'Wei, Yaoyi'
'Wang, Lulu'
'Luo, Rong'
'WANG, JINMIAO'
'Xie, Chenze'
'Li, Jingjing'
'Li, Na'
'Bi, Shuangyu'
'Zhang, Xia'

_publ_section_title
;
 Three novel Co(II)-based MOFs: Syntheses, structural diversity, and
 adsorption properties
;
_journal_name_full CrystEngComm
_journal_paper_doi 10.1039/D2CE01085B
_journal_year 2022
_chemical_formula_moiety 'C29 H21 Co N7 O8, 2(H2 O)'
_chemical_formula_sum 'C29 H25 Co N7 O10'
_chemical_formula_weight 690.49
_space_group_crystal_system monoclinic
_space_group_IT_number 14
_space_group_name_Hall '-P 2ybc'
_space_group_name_H-M_alt 'P 1 21/c 1'
_atom_sites_solution_hydrogens mixed
_atom_sites_solution_primary dual
_audit_creation_date 2019-01-05
_audit_creation_method
;
Olex2 1.2
(compiled 2018.05.29 svn.r3508 for OlexSys, GUI svn.r5506)
;
_audit_update_record
;
2019-01-08 deposited with the CCDC.	2022-08-30 downloaded from the CCDC.
;
_cell_angle_alpha 90
_cell_angle_beta 103.145(4)
_cell_angle_gamma 90
_cell_formula_units_Z 4
_cell_length_a 12.9911(13)
_cell_length_b 15.8935(13)
_cell_length_c 14.8351(12)
_cell_measurement_reflns_used 7206
_cell_measurement_temperature 150
_cell_measurement_theta_max 26.204
_cell_measurement_theta_min 2.280
_cell_volume 2982.8(5)
_computing_cell_refinement 'SAINT V8.38A (?, 2016)'
_computing_data_reduction 'SAINT V8.38A (?, 2016)'
_computing_molecular_graphics 'Olex2 (Dolomanov et al., 2009)'
_computing_publication_material 'Olex2 (Dolomanov et al., 2009)'
_computing_structure_refinement 'ShelXL (Sheldrick, 2015)'
_computing_structure_solution 'ShelXT (Sheldrick, 2015)'
_diffrn_ambient_temperature 150.0
_diffrn_measured_fraction_theta_full 0.988
_diffrn_measured_fraction_theta_max 0.978
_diffrn_measurement_device_type 'Bruker APEX-II CCD'
_diffrn_measurement_method '\f and \w scans'
_diffrn_radiation_type MoK\a
_diffrn_radiation_wavelength 0.71073
_diffrn_reflns_av_R_equivalents 0.0758
_diffrn_reflns_av_unetI/netI 0.0582
_diffrn_reflns_Laue_measured_fraction_full 0.988
_diffrn_reflns_Laue_measured_fraction_max 0.978
_diffrn_reflns_limit_h_max 15
_diffrn_reflns_limit_h_min -16
_diffrn_reflns_limit_k_max 19
_diffrn_reflns_limit_k_min -19
_diffrn_reflns_limit_l_max 17
_diffrn_reflns_limit_l_min -18
_diffrn_reflns_number 27248
_diffrn_reflns_point_group_measured_fraction_full 0.988
_diffrn_reflns_point_group_measured_fraction_max 0.978
_diffrn_reflns_theta_full 25.242
_diffrn_reflns_theta_max 26.421
_diffrn_reflns_theta_min 2.278
_diffrn_standards_number 0
_exptl_absorpt_coefficient_mu 0.647
_exptl_absorpt_correction_T_max 0.7454
_exptl_absorpt_correction_T_min 0.6581
_exptl_absorpt_correction_type multi-scan
_exptl_absorpt_process_details
'SADABS-2016/2 (Bruker,2016/2) was used for absorption correction. wR2(int) was 0.1366 before and 0.0681 after correction. The Ratio of minimum to maximum transmission is 0.8829. The \l/2 correction factor is Not present.'
_exptl_crystal_colour violet
_exptl_crystal_colour_primary violet
_exptl_crystal_density_diffrn 1.538
_exptl_crystal_description block
_exptl_crystal_F_000 1420
_exptl_crystal_size_max 0.19
_exptl_crystal_size_mid 0.08
_exptl_crystal_size_min 0.05
_platon_squeeze_details
;
TITL 22019009zghy4_0m_a.res in P2(1)/c
CELL   12.9911   15.8935   14.8351     90.00    103.14     90.00
SPGR P21/c
# Solvent Accessible Volume =       142
# Electrons Found in S.A.V. =        55
# Note: Atoms in Void as Cxxx and Qxxx all others
Q101 0.975 0.064 0.607 !       5.32 eA-3
Q102 0.940 0.505 0.035 !       5.28 eA-3
C103 0.925 0.966 0.299 !       5.08 eA-3
Q104 0.350 0.505 0.214 !       1.09 eA-3
Q105 0.764 0.748 0.164 !       0.99 eA-3
Q106 0.954 0.591 0.878 !       0.88 eA-3
Q107 0.144 0.595 0.469 !       0.60 eA-3
Q108 0.018 0.967 0.514 !       0.58 eA-3
Q109 0.878 0.452 0.021 !       0.56 eA-3
Q110 0.075 0.551 0.836 !       0.55 eA-3
Q111 0.125 0.999 0.547 !       0.55 eA-3
;
_refine_diff_density_max 1.067
_refine_diff_density_min -0.615
_refine_diff_density_rms 0.079
_refine_ls_extinction_method none
_refine_ls_goodness_of_fit_ref 1.021
_refine_ls_hydrogen_treatment constr
_refine_ls_matrix_type full
_refine_ls_number_parameters 432
_refine_ls_number_reflns 6001
_refine_ls_number_restraints 0
_refine_ls_restrained_S_all 1.021
_refine_ls_R_factor_all 0.0797
_refine_ls_R_factor_gt 0.0531
_refine_ls_shift/su_max 0.002
_refine_ls_shift/su_mean 0.000
_refine_ls_structure_factor_coef Fsqd
_refine_ls_weighting_details 'w=1/[\s^2^(Fo^2^)+(0.0545P)^2^+4.2359P] where P=(Fo^2^+2Fc^2^)/3'
_refine_ls_weighting_scheme calc
_refine_ls_wR_factor_gt 0.1185
_refine_ls_wR_factor_ref 0.1341
_reflns_Friedel_coverage 0.000
_reflns_number_gt 4480
_reflns_number_total 6001
_reflns_threshold_expression 'I > 2\s(I)'
_cod_data_source_file d2ce01085b2.cif
_cod_data_source_block 22019009zghy4_0m_sq
_cod_database_code 7245390
_shelx_shelxl_version_number 2018/3
_shelx_space_group_comment
;
The symmetry employed for this shelxl refinement is uniquely defined
by the following loop, which should always be used as a source of
symmetry information in preference to the above space-group names.
They are only intended as comments.
;
_shelx_estimated_absorpt_t_max 0.968
_shelx_estimated_absorpt_t_min 0.887
_olex2_refinement_description
;
1. Fixed Uiso
 At 1.2 times of:
  All C(H) groups
 At 1.5 times of:
  All O(H) groups, All O(H,H) groups
2.a Free rotating group:
 O9(H9A,H9B), O10(H10A,H10B)
2.b Rotating group:
 O3(H3A,H3B)
2.c Aromatic/amide H refined with riding coordinates:
 C3(H3), C5(H5), C7(H7A), C10(H10), C11(H11), C12(H12), C15(H15), C16(H16),
 C17(H17), C19(H19), C21(H21), C23(H23), C24(H24), C25(H25), C26(H26), C27(H27),
  C28(H28), C29(H29)
2.d Idealised tetrahedral OH refined as rotating group:
 O7(H7)
;
_platon_squeeze_void_probe_radius 1.20
_olex2_submission_special_instructions 'No special instructions were received'

loop_
_space_group_symop_operation_xyz
'x, y, z'
'-x, y+1/2, -z+1/2'
'-x, -y, -z'
'x, -y-1/2, z-1/2'

loop_
_atom_site_label
_atom_site_type_symbol
_atom_site_fract_x
_atom_site_fract_y
_atom_site_fract_z
_atom_site_U_iso_or_equiv
_atom_site_adp_type
_atom_site_occupancy
_atom_site_site_symmetry_order
_atom_site_calc_flag
_atom_site_refinement_flags_posn
_atom_site_refinement_flags_adp
_atom_site_refinement_flags_occupancy
_atom_site_disorder_assembly
_atom_site_disorder_group
Co1 Co 0.21477(3) 0.25942(3) 0.40941(3) 0.02239(14) Uani 1 1 d . . . . .
O1 O 0.18421(18) 0.18833(14) 0.51889(15) 0.0281(5) Uani 1 1 d . . . . .
O2 O 0.1098(2) 0.19449(17) 0.64027(17) 0.0391(6) Uani 1 1 d . . . . .
O3 O 0.23436(18) 0.34163(14) 0.30598(16) 0.0302(5) Uani 1 1 d . . . . .
H3A H 0.194036 0.326695 0.250740 0.045 Uiso 1 1 d GR . . . .
H3B H 0.300057 0.337982 0.296708 0.045 Uiso 1 1 d GR . . . .
O4 O 0.1250(2) 0.57634(16) 0.5300(2) 0.0519(8) Uani 1 1 d . . . . .
O5 O 0.51781(18) 0.52579(15) 0.67072(18) 0.0350(6) Uani 1 1 d . . . . .
O6 O 0.57434(17) 0.65157(14) 0.72832(16) 0.0296(5) Uani 1 1 d . . . . .
O7 O 0.3568(2) 0.89885(16) 0.6123(2) 0.0489(8) Uani 1 1 d . . . . .
H7 H 0.340394 0.950069 0.609092 0.073 Uiso 1 1 calc GR . . . .
O8 O 0.1988(2) 0.88495(17) 0.51730(19) 0.0440(7) Uani 1 1 d . . . . .
N1 N 0.1662(2) 0.35450(17) 0.49340(19) 0.0267(6) Uani 1 1 d . . . . .
N2 N 0.2659(2) 0.15092(16) 0.35009(18) 0.0247(6) Uani 1 1 d . . . . .
N3 N 0.3066(2) 0.01890(16) 0.32999(18) 0.0231(6) Uani 1 1 d . . . . .
N4 N 0.6259(2) -0.28228(17) 0.51575(19) 0.0261(6) Uani 1 1 d . . . . .
N5 N 0.4734(2) -0.25099(16) 0.42140(18) 0.0226(6) Uani 1 1 d . . . . .
N6 N 0.1109(2) -0.23882(16) 0.24287(17) 0.0209(6) Uani 1 1 d . . . . .
N7 N -0.0513(2) -0.25782(17) 0.15956(18) 0.0239(6) Uani 1 1 d . . . . .
C1 C 0.5055(3) 0.6026(2) 0.6808(2) 0.0264(7) Uani 1 1 d . . . . .
C2 C 0.4002(3) 0.6411(2) 0.6337(2) 0.0251(7) Uani 1 1 d . . . . .
C3 C 0.3880(3) 0.7275(2) 0.6248(2) 0.0264(7) Uani 1 1 d . . . . .
H3 H 0.445691 0.763600 0.649946 0.032 Uiso 1 1 calc R . . . .
C4 C 0.2919(3) 0.7616(2) 0.5794(2) 0.0262(7) Uani 1 1 d . . . . .
C5 C 0.2059(3) 0.7097(2) 0.5462(2) 0.0308(8) Uani 1 1 d . . . . .
H5 H 0.139929 0.732961 0.515248 0.037 Uiso 1 1 calc R . . . .
C6 C 0.2171(3) 0.6235(2) 0.5587(2) 0.0310(8) Uani 1 1 d . . . . .
C7 C 0.3142(3) 0.5884(2) 0.5998(2) 0.0273(7) Uani 1 1 d . . . . .
H7A H 0.322125 0.529081 0.604871 0.033 Uiso 1 1 calc R . . . .
C8 C 0.2769(3) 0.8543(2) 0.5663(2) 0.0315(8) Uani 1 1 d . . . . .
C9 C 0.1286(3) 0.4902(2) 0.5452(3) 0.0383(10) Uani 1 1 d . . . . .
C10 C 0.1647(3) 0.4384(2) 0.4833(3) 0.0335(8) Uani 1 1 d . . . . .
H10 H 0.188483 0.462798 0.433181 0.040 Uiso 1 1 calc R . . . .
C11 C 0.0889(3) 0.4557(3) 0.6152(3) 0.0421(10) Uani 1 1 d . . . . .
H11 H 0.060203 0.490418 0.655518 0.051 Uiso 1 1 calc R . . . .
C12 C 0.0916(3) 0.3699(2) 0.6255(3) 0.0369(9) Uani 1 1 d . . . . .
H12 H 0.066096 0.344268 0.674082 0.044 Uiso 1 1 calc R . . . .
C13 C 0.1316(3) 0.3215(2) 0.5646(2) 0.0275(8) Uani 1 1 d . . . . .
C14 C 0.1418(3) 0.2269(2) 0.5753(2) 0.0289(8) Uani 1 1 d . . . . .
C15 C 0.2453(3) 0.0720(2) 0.3663(2) 0.0254(7) Uani 1 1 d . . . . .
H15 H 0.194221 0.054586 0.399120 0.031 Uiso 1 1 calc R . . . .
C16 C 0.3432(3) 0.1489(2) 0.2998(2) 0.0275(7) Uani 1 1 d . . . . .
H16 H 0.372997 0.196847 0.277179 0.033 Uiso 1 1 calc R . . . .
C17 C 0.3702(3) 0.0679(2) 0.2876(2) 0.0267(7) Uani 1 1 d . . . . .
H17 H 0.422092 0.048718 0.256464 0.032 Uiso 1 1 calc R . . . .
C18 C 0.3023(2) -0.07079(19) 0.3328(2) 0.0223(7) Uani 1 1 d . . . . .
C19 C 0.2090(2) -0.1099(2) 0.2916(2) 0.0232(7) Uani 1 1 d . . . . .
H19 H 0.148549 -0.077708 0.263636 0.028 Uiso 1 1 calc R . . . .
C20 C 0.2046(2) -0.1972(2) 0.2916(2) 0.0222(7) Uani 1 1 d . . . . .
C21 C 0.2911(2) -0.24425(19) 0.3352(2) 0.0211(6) Uani 1 1 d . . . . .
H21 H 0.286775 -0.303848 0.337592 0.025 Uiso 1 1 calc R . . . .
C22 C 0.3844(2) -0.20308(19) 0.3755(2) 0.0209(7) Uani 1 1 d . . . . .
C23 C 0.3916(2) -0.1159(2) 0.3734(2) 0.0230(7) Uani 1 1 d . . . . .
H23 H 0.456343 -0.088054 0.399287 0.028 Uiso 1 1 calc R . . . .
C24 C 0.0150(2) -0.2041(2) 0.2084(2) 0.0226(7) Uani 1 1 d . . . . .
H24 H -0.002242 -0.147340 0.218505 0.027 Uiso 1 1 calc R . . . .
C25 C 0.0052(3) -0.3313(2) 0.1607(2) 0.0298(8) Uani 1 1 d . . . . .
H25 H -0.021649 -0.381791 0.129854 0.036 Uiso 1 1 calc R . . . .
C26 C 0.1043(3) -0.3209(2) 0.2120(2) 0.0289(8) Uani 1 1 d . . . . .
H26 H 0.158817 -0.361950 0.224400 0.035 Uiso 1 1 calc R . . . .
C27 C 0.5585(2) -0.2222(2) 0.4824(2) 0.0243(7) Uani 1 1 d . . . . .
H27 H 0.569013 -0.164701 0.499660 0.029 Uiso 1 1 calc R . . . .
C28 C 0.4867(3) -0.3369(2) 0.4159(3) 0.0365(9) Uani 1 1 d . . . . .
H28 H 0.439694 -0.375628 0.378682 0.044 Uiso 1 1 calc R . . . .
C29 C 0.5799(3) -0.3548(2) 0.4739(3) 0.0342(9) Uani 1 1 d . . . . .
H29 H 0.609609 -0.409467 0.484578 0.041 Uiso 1 1 calc R . . . .
O9 O 0.7226(2) 0.46219(18) 0.6872(2) 0.0528(8) Uani 1 1 d . . . . .
H9A H 0.773585 0.493019 0.718639 0.079 Uiso 1 1 d G . . . .
H9B H 0.662734 0.478796 0.698122 0.079 Uiso 1 1 d G . . . .
O10 O 0.3365(2) 1.06360(15) 0.60746(18) 0.0376(6) Uani 1 1 d . . . . .
H10A H 0.362241 1.086168 0.661292 0.056 Uiso 1 1 d G . . . .
H10B H 0.278320 1.089277 0.580985 0.056 Uiso 1 1 d G . . . .

loop_
_atom_site_aniso_label
_atom_site_aniso_U_11
_atom_site_aniso_U_22
_atom_site_aniso_U_33
_atom_site_aniso_U_23
_atom_site_aniso_U_13
_atom_site_aniso_U_12
Co1 0.0158(2) 0.0197(2) 0.0282(2) -0.00175(18) -0.00224(17) 0.00218(17)
O1 0.0248(13) 0.0258(13) 0.0303(12) 0.0004(10) -0.0010(10) 0.0037(10)
O2 0.0368(15) 0.0455(16) 0.0339(14) 0.0047(12) 0.0054(12) -0.0062(12)
O3 0.0218(12) 0.0301(13) 0.0360(13) 0.0009(10) 0.0013(10) -0.0009(10)
O4 0.0244(14) 0.0254(14) 0.092(2) -0.0133(14) -0.0166(14) 0.0032(11)
O5 0.0251(13) 0.0233(13) 0.0531(16) 0.0022(11) 0.0014(11) 0.0013(10)
O6 0.0196(12) 0.0263(13) 0.0395(14) 0.0002(10) -0.0006(10) -0.0029(10)
O7 0.0445(17) 0.0217(14) 0.0701(19) -0.0016(13) -0.0089(14) 0.0014(12)
O8 0.0366(16) 0.0373(16) 0.0538(17) 0.0103(13) 0.0014(13) 0.0108(12)
N1 0.0173(14) 0.0235(15) 0.0354(16) -0.0035(12) -0.0021(12) 0.0038(11)
N2 0.0170(14) 0.0210(14) 0.0326(15) -0.0036(11) -0.0015(11) -0.0014(11)
N3 0.0194(14) 0.0174(13) 0.0302(14) -0.0021(11) 0.0008(11) -0.0003(11)
N4 0.0196(14) 0.0222(14) 0.0328(15) -0.0045(11) -0.0015(12) 0.0002(11)
N5 0.0162(13) 0.0188(14) 0.0292(14) -0.0025(11) -0.0020(11) 0.0019(11)
N6 0.0162(13) 0.0180(13) 0.0254(13) -0.0014(10) -0.0021(11) -0.0025(10)
N7 0.0151(13) 0.0258(15) 0.0282(14) -0.0023(11) -0.0003(11) 0.0004(11)
C1 0.0223(17) 0.0254(18) 0.0312(18) 0.0034(14) 0.0051(14) -0.0010(14)
C2 0.0219(17) 0.0253(17) 0.0272(17) 0.0017(13) 0.0035(14) 0.0011(13)
C3 0.0225(18) 0.0252(17) 0.0305(17) -0.0005(13) 0.0039(14) -0.0012(13)
C4 0.0288(18) 0.0251(17) 0.0255(17) -0.0014(13) 0.0079(14) 0.0038(14)
C5 0.0261(19) 0.0306(19) 0.0334(19) -0.0039(15) 0.0019(15) 0.0072(15)
C6 0.0229(18) 0.0253(18) 0.040(2) -0.0072(15) -0.0036(15) 0.0004(14)
C7 0.0234(18) 0.0232(17) 0.0324(18) -0.0037(14) 0.0003(14) 0.0035(13)
C8 0.0289(19) 0.0293(19) 0.0363(19) -0.0002(15) 0.0077(16) 0.0015(15)
C9 0.0185(18) 0.0232(19) 0.063(3) -0.0120(17) -0.0132(17) 0.0041(14)
C10 0.0199(18) 0.0272(19) 0.048(2) 0.0005(16) -0.0042(15) 0.0027(14)
C11 0.030(2) 0.046(2) 0.044(2) -0.0185(19) -0.0038(17) 0.0040(18)
C12 0.028(2) 0.045(2) 0.0321(19) -0.0097(16) -0.0043(15) 0.0011(17)
C13 0.0186(17) 0.0332(19) 0.0270(17) -0.0053(14) -0.0027(14) 0.0006(14)
C14 0.0198(17) 0.034(2) 0.0281(18) -0.0002(15) -0.0048(14) -0.0033(14)
C15 0.0207(17) 0.0225(17) 0.0313(17) -0.0024(13) 0.0021(14) 0.0023(13)
C16 0.0214(17) 0.0232(17) 0.0370(19) -0.0046(14) 0.0046(15) -0.0035(13)
C17 0.0220(17) 0.0231(17) 0.0348(18) -0.0033(14) 0.0061(14) -0.0021(14)
C18 0.0220(17) 0.0181(16) 0.0251(16) -0.0038(12) 0.0016(13) -0.0012(13)
C19 0.0180(16) 0.0209(17) 0.0274(17) 0.0000(13) -0.0019(13) 0.0014(13)
C20 0.0157(16) 0.0262(18) 0.0218(16) -0.0015(13) -0.0016(12) -0.0016(13)
C21 0.0207(16) 0.0172(15) 0.0236(15) -0.0009(12) 0.0016(12) -0.0015(12)
C22 0.0155(16) 0.0196(16) 0.0252(16) -0.0003(12) -0.0006(12) 0.0032(12)
C23 0.0167(16) 0.0232(17) 0.0268(17) -0.0021(13) -0.0002(13) -0.0019(13)
C24 0.0153(16) 0.0195(16) 0.0302(17) 0.0023(13) -0.0007(13) -0.0006(12)
C25 0.0195(17) 0.0299(19) 0.0377(19) -0.0098(15) 0.0015(15) -0.0024(14)
C26 0.0216(18) 0.0211(17) 0.040(2) -0.0042(14) -0.0005(15) 0.0010(13)
C27 0.0159(16) 0.0205(16) 0.0317(17) -0.0044(13) -0.0048(13) 0.0004(13)
C28 0.0240(19) 0.0205(18) 0.056(2) -0.0118(16) -0.0089(17) 0.0018(14)
C29 0.0244(18) 0.0172(17) 0.054(2) -0.0059(15) -0.0065(16) 0.0028(14)
O9 0.0297(15) 0.0323(16) 0.089(2) -0.0096(15) -0.0025(16) -0.0002(12)
O10 0.0408(16) 0.0237(13) 0.0416(15) -0.0032(11) -0.0045(12) 0.0056(11)

loop_
_atom_type_symbol
_atom_type_description
_atom_type_scat_dispersion_real
_atom_type_scat_dispersion_imag
_atom_type_scat_source
C C 0.0033 0.0016 'International Tables Vol C Tables 4.2.6.8 and 6.1.1.4'
H H 0.0000 0.0000 'International Tables Vol C Tables 4.2.6.8 and 6.1.1.4'
Co Co 0.3494 0.9721 'International Tables Vol C Tables 4.2.6.8 and 6.1.1.4'
N N 0.0061 0.0033 'International Tables Vol C Tables 4.2.6.8 and 6.1.1.4'
O O 0.0106 0.0060 'International Tables Vol C Tables 4.2.6.8 and 6.1.1.4'

loop_
_geom_angle_atom_site_label_1
_geom_angle_atom_site_label_2
_geom_angle_atom_site_label_3
_geom_angle
_geom_angle_site_symmetry_1
_geom_angle_site_symmetry_3
_geom_angle_publ_flag
O1 Co1 N1 78.24(10) . . ?
O1 Co1 N2 90.90(10) . . ?
O1 Co1 N4 91.19(10) . 3_656 ?
O1 Co1 N7 87.67(9) . 2 ?
O3 Co1 O1 172.97(9) . . ?
O3 Co1 N1 95.04(10) . . ?
O3 Co1 N2 95.92(10) . . ?
O3 Co1 N4 90.57(10) . 3_656 ?
O3 Co1 N7 90.13(10) . 2 ?
N1 Co1 N4 87.52(10) . 3_656 ?
N1 Co1 N7 88.68(10) . 2 ?
N2 Co1 N1 168.74(11) . . ?
N2 Co1 N4 89.79(10) . 3_656 ?
N2 Co1 N7 93.87(10) . 2 ?
N4 Co1 N7 176.18(10) 3_656 2 ?
C14 O1 Co1 116.2(2) . . ?
Co1 O3 H3A 111.3 . . ?
Co1 O3 H3B 110.7 . . ?
H3A O3 H3B 102.8 . . ?
C9 O4 C6 119.1(3) . . ?
C8 O7 H7 109.5 . . ?
C10 N1 Co1 129.4(3) . . ?
C10 N1 C13 118.5(3) . . ?
C13 N1 Co1 112.1(2) . . ?
C15 N2 Co1 127.4(2) . . ?
C15 N2 C16 106.2(3) . . ?
C16 N2 Co1 125.5(2) . . ?
C15 N3 C17 107.2(3) . . ?
C15 N3 C18 125.5(3) . . ?
C17 N3 C18 127.3(3) . . ?
C27 N4 Co1 123.6(2) . 3_656 ?
C27 N4 C29 104.7(3) . . ?
C29 N4 Co1 130.0(2) . 3_656 ?
C27 N5 C22 126.6(3) . . ?
C27 N5 C28 106.4(3) . . ?
C28 N5 C22 126.9(3) . . ?
C24 N6 C20 127.5(3) . . ?
C24 N6 C26 106.2(3) . . ?
C26 N6 C20 125.9(3) . . ?
C24 N7 Co1 129.3(2) . 2_545 ?
C24 N7 C25 105.3(3) . . ?
C25 N7 Co1 125.3(2) . 2_545 ?
O5 C1 O6 125.0(3) . . ?
O5 C1 C2 117.9(3) . . ?
O6 C1 C2 117.1(3) . . ?
C3 C2 C1 121.1(3) . . ?
C3 C2 C7 119.7(3) . . ?
C7 C2 C1 119.2(3) . . ?
C2 C3 H3 119.9 . . ?
C2 C3 C4 120.3(3) . . ?
C4 C3 H3 119.9 . . ?
C3 C4 C5 120.3(3) . . ?
C3 C4 C8 121.7(3) . . ?
C5 C4 C8 118.0(3) . . ?
C4 C5 H5 120.4 . . ?
C6 C5 C4 119.2(3) . . ?
C6 C5 H5 120.4 . . ?
C5 C6 O4 115.7(3) . . ?
C5 C6 C7 120.9(3) . . ?
C7 C6 O4 123.3(3) . . ?
C2 C7 H7A 120.3 . . ?
C6 C7 C2 119.4(3) . . ?
C6 C7 H7A 120.3 . . ?
O7 C8 C4 113.6(3) . . ?
O8 C8 O7 123.5(3) . . ?
O8 C8 C4 122.9(3) . . ?
O4 C9 C10 118.7(4) . . ?
C11 C9 O4 120.8(4) . . ?
C11 C9 C10 120.3(4) . . ?
N1 C10 C9 120.8(4) . . ?
N1 C10 H10 119.6 . . ?
C9 C10 H10 119.6 . . ?
C9 C11 H11 120.8 . . ?
C12 C11 C9 118.4(4) . . ?
C12 C11 H11 120.8 . . ?
C11 C12 H12 120.4 . . ?
C11 C12 C13 119.1(4) . . ?
C13 C12 H12 120.4 . . ?
N1 C13 C12 122.8(3) . . ?
N1 C13 C14 115.6(3) . . ?
C12 C13 C14 121.6(3) . . ?
O1 C14 C13 117.1(3) . . ?
O2 C14 O1 125.9(3) . . ?
O2 C14 C13 117.0(3) . . ?
N2 C15 N3 111.1(3) . . ?
N2 C15 H15 124.4 . . ?
N3 C15 H15 124.4 . . ?
N2 C16 H16 125.2 . . ?
C17 C16 N2 109.6(3) . . ?
C17 C16 H16 125.2 . . ?
N3 C17 H17 127.0 . . ?
C16 C17 N3 105.9(3) . . ?
C16 C17 H17 127.0 . . ?
C19 C18 N3 118.3(3) . . ?
C19 C18 C23 121.9(3) . . ?
C23 C18 N3 119.8(3) . . ?
C18 C19 H19 120.5 . . ?
C18 C19 C20 118.9(3) . . ?
C20 C19 H19 120.5 . . ?
C19 C20 N6 119.5(3) . . ?
C21 C20 N6 119.7(3) . . ?
C21 C20 C19 120.7(3) . . ?
C20 C21 H21 120.5 . . ?
C20 C21 C22 119.0(3) . . ?
C22 C21 H21 120.5 . . ?
C21 C22 N5 119.3(3) . . ?
C21 C22 C23 121.2(3) . . ?
C23 C22 N5 119.5(3) . . ?
C18 C23 C22 118.2(3) . . ?
C18 C23 H23 120.9 . . ?
C22 C23 H23 120.9 . . ?
N6 C24 H24 123.9 . . ?
N7 C24 N6 112.2(3) . . ?
N7 C24 H24 123.9 . . ?
N7 C25 H25 125.1 . . ?
C26 C25 N7 109.9(3) . . ?
C26 C25 H25 125.1 . . ?
N6 C26 H26 126.8 . . ?
C25 C26 N6 106.4(3) . . ?
C25 C26 H26 126.8 . . ?
N4 C27 N5 112.5(3) . . ?
N4 C27 H27 123.8 . . ?
N5 C27 H27 123.8 . . ?
N5 C28 H28 127.0 . . ?
C29 C28 N5 106.1(3) . . ?
C29 C28 H28 127.0 . . ?
N4 C29 H29 124.8 . . ?
C28 C29 N4 110.3(3) . . ?
C28 C29 H29 124.8 . . ?
H9A O9 H9B 109.5 . . ?
H10A O10 H10B 109.5 . . ?

loop_
_geom_bond_atom_site_label_1
_geom_bond_atom_site_label_2
_geom_bond_distance
_geom_bond_site_symmetry_2
_geom_bond_publ_flag
Co1 O1 2.089(2) . ?
Co1 O3 2.075(2) . ?
Co1 N1 2.143(3) . ?
Co1 N2 2.111(3) . ?
Co1 N4 2.146(3) 3_656 ?
Co1 N7 2.155(3) 2 ?
O1 C14 1.260(4) . ?
O2 C14 1.246(4) . ?
O3 H3A 0.8984 . ?
O3 H3B 0.8967 . ?
O4 C6 1.394(4) . ?
O4 C9 1.387(4) . ?
O5 C1 1.244(4) . ?
O6 C1 1.271(4) . ?
O7 H7 0.8400 . ?
O7 C8 1.312(4) . ?
O8 C8 1.208(4) . ?
N1 C10 1.342(4) . ?
N1 C13 1.345(4) . ?
N2 C15 1.316(4) . ?
N2 C16 1.382(4) . ?
N3 C15 1.353(4) . ?
N3 C17 1.386(4) . ?
N3 C18 1.428(4) . ?
N4 C27 1.314(4) . ?
N4 C29 1.379(4) . ?
N5 C22 1.422(4) . ?
N5 C27 1.341(4) . ?
N5 C28 1.382(4) . ?
N6 C20 1.429(4) . ?
N6 C24 1.352(4) . ?
N6 C26 1.378(4) . ?
N7 C24 1.308(4) . ?
N7 C25 1.377(4) . ?
C1 C2 1.516(4) . ?
C2 C3 1.385(5) . ?
C2 C7 1.395(5) . ?
C3 H3 0.9500 . ?
C3 C4 1.386(5) . ?
C4 C5 1.386(5) . ?
C4 C8 1.494(5) . ?
C5 H5 0.9500 . ?
C5 C6 1.385(5) . ?
C6 C7 1.387(5) . ?
C7 H7A 0.9500 . ?
C9 C10 1.391(5) . ?
C9 C11 1.375(6) . ?
C10 H10 0.9500 . ?
C11 H11 0.9500 . ?
C11 C12 1.371(6) . ?
C12 H12 0.9500 . ?
C12 C13 1.376(5) . ?
C13 C14 1.514(5) . ?
C15 H15 0.9500 . ?
C16 H16 0.9500 . ?
C16 C17 1.357(5) . ?
C17 H17 0.9500 . ?
C18 C19 1.376(4) . ?
C18 C23 1.380(4) . ?
C19 H19 0.9500 . ?
C19 C20 1.389(4) . ?
C20 C21 1.382(4) . ?
C21 H21 0.9500 . ?
C21 C22 1.388(4) . ?
C22 C23 1.390(4) . ?
C23 H23 0.9500 . ?
C24 H24 0.9500 . ?
C25 H25 0.9500 . ?
C25 C26 1.349(5) . ?
C26 H26 0.9500 . ?
C27 H27 0.9500 . ?
C28 H28 0.9500 . ?
C28 C29 1.346(5) . ?
C29 H29 0.9500 . ?
O9 H9A 0.8697 . ?
O9 H9B 0.8702 . ?
O10 H10A 0.8699 . ?
O10 H10B 0.8703 . ?

loop_
_platon_squeeze_void_nr
_platon_squeeze_void_average_x
_platon_squeeze_void_average_y
_platon_squeeze_void_average_z
_platon_squeeze_void_volume
_platon_squeeze_void_count_electrons
_platon_squeeze_void_content
1 0.000 0.500 0.000 71 28 ' '
2 0.000 1.000 0.500 71 28 ' '
